data_1001697
loop_
_publ_author_name
'Caignaert, V'
'Retoux, R'
'Hervieu, M'
'Michel, C'
'Raveau, B'

_publ_section_title
;
Sr6 Nd3 Cu6 O17: an intergrowth of the "123"-phase and rock salt-type
structure
;
_journal_coden_ASTM JSSCBI
_journal_name_full 'Journal of Solid State Chemistry'
_journal_page_first 41
_journal_page_last 46
_journal_paper_doi 10.1016/0022-4596(91)90055-M
_journal_volume 91
_journal_year 1991
_chemical_formula_structural 'Sr6 Nd3 Cu6 O17'
_chemical_formula_sum 'Cu6 Nd3 O17 Sr6'
_chemical_name_systematic
;
Hexastrontium trineodymium pentacopper copper(III) oxide
;
_space_group_IT_number 71
_symmetry_cell_setting orthorhombic
_symmetry_Int_Tables_number 71
_symmetry_space_group_name_Hall '-I 2 2'
_symmetry_space_group_name_H-M 'I m m m'
_cell_angle_alpha 90
_cell_angle_beta 90
_cell_angle_gamma 90
_cell_formula_units_Z 2
_cell_length_a 3.7547(1)
_cell_length_b 11.4882(4)
_cell_length_c 20.0976(7)
_cell_volume 866.9
_refine_ls_R_factor_all 0.048
_cod_database_code 1001697

loop_
_symmetry_equiv_pos_as_xyz
x,y,z
x,-y,-z
-x,y,-z
-x,-y,z
-x,-y,-z
-x,y,z
x,-y,z
x,y,-z
1/2+x,1/2+y,1/2+z
1/2+x,1/2-y,1/2-z
1/2-x,1/2+y,1/2-z
1/2-x,1/2-y,1/2+z
1/2-x,1/2-y,1/2-z
1/2-x,1/2+y,1/2+z
1/2+x,1/2-y,1/2+z
1/2+x,1/2+y,1/2-z

loop_
_atom_site_label
_atom_site_type_symbol
_atom_site_symmetry_multiplicity
_atom_site_Wyckoff_symbol
_atom_site_fract_x
_atom_site_fract_y
_atom_site_fract_z
_atom_site_occupancy
_atom_site_attached_hydrogens
_atom_site_calc_flag
Nd1 Nd3+ 2 a 0. 0. 0. 1. 0 d
Nd2 Nd3+ 4 g 0. 0.2989(4) 0. 0.56(16) 0 d
Sr1 Sr2+ 4 g 0. 0.2989(4) 0. 0.44(16) 0 d
Nd3 Nd3+ 4 i 0. 0. 0.1962(3) 0.44(16) 0 d
Sr2 Sr2+ 4 i 0. 0. 0.1962(3) 0.56(16) 0 d
Sr3 Sr2+ 8 l 0. 0.3231(4) 0.1772(2) 1. 0 d
Cu1 Cu2+ 4 i 0. 0. 0.5881(3) 1. 0 d
Cu2 Cu2+ 8 l 0. 0.3521(3) 0.6010(2) 1. 0 d
O1 O2- 8 l 0. 0.1610(5) 0.4154(2) 1. 0 d
O2 O2- 8 l 0. 0.1352(4) 0.0979(3) 1. 0 d
O3 O2- 4 i 0. 0. 0.6849(4) 1. 0 d
O4 O2- 8 l 0. 0.3495(5) 0.7013(2) 1. 0 d
O5 O2- 4 h 0. 0.3678(5) 0.5 1. 0 d
O6 O2- 4 f 0.3077(44) 0. 0.5 0.5 0 d

loop_
_atom_type_symbol
_atom_type_oxidation_number
Nd3+ 3.000
Sr2+ 2.000
Cu2+ 2.167
O2- -2.000
